data_4116682
loop_
_publ_author_name
'Roland A. Fischer'
'Markus M. Schulte'
'Jurij Weiss'
'Laszlo Zsolnai'
'Albrecht Jacobi'
'Gottfried Huttner'
'Gernot Frenking'
'Christian Boehme'
'Sergei F. Vyboishchikov'

_publ_section_title
;
 Transition Metal Coordinated Al(X)L2 and Ga(X)L2 Fragments
;
_journal_name_full 'Journal of the American Chemical Society'
_journal_page_first 1237
_journal_page_last 1248
_journal_paper_doi 10.1021/ja9716463
_journal_volume 120
_journal_year 1998
_chemical_formula_sum 'C12 H18 Al Cl N2 O5 W'
_chemical_formula_weight 516.56
_chemical_name_systematic
;                                                                          
       
 ?                                                                         
       
;
_space_group_IT_number 56
_symmetry_cell_setting orthorhombic
_symmetry_space_group_name_Hall '-P 2ab 2ac'
_symmetry_space_group_name_H-M 'P c c n'
_atom_sites_solution_hydrogens geom
_atom_sites_solution_primary direct
_atom_sites_solution_secondary difmap
_audit_creation_method SHELXL
_cell_angle_alpha 90.00
_cell_angle_beta 90.00
_cell_angle_gamma 90.00
_cell_formula_units_Z 8
_cell_length_a 23.990(6)
_cell_length_b 9.044(3)
_cell_length_c 15.871(4)
_cell_measurement_temperature 293(2)
_cell_volume 3443.5(17)
_computing_structure_refinement 'SHELXL-93 (Sheldrick, 1993)'
_computing_structure_solution 'SHELXS-86 (Sheldrick, 1990)'
_diffrn_ambient_temperature 200
_diffrn_radiation_monochromator graphite
_diffrn_radiation_source 'fine-focus sealed tube'
_diffrn_radiation_type MoK\a
_diffrn_radiation_wavelength 0.71073
_diffrn_reflns_av_R_equivalents 0.0000
_diffrn_reflns_av_sigmaI/netI 0.0668
_diffrn_reflns_limit_h_max 30
_diffrn_reflns_limit_h_min 0
_diffrn_reflns_limit_k_max 11
_diffrn_reflns_limit_k_min 0
_diffrn_reflns_limit_l_max 20
_diffrn_reflns_limit_l_min 0
_diffrn_reflns_number 3777
_diffrn_reflns_theta_max 26.99
_diffrn_reflns_theta_min 2.41
_exptl_absorpt_coefficient_mu 6.937
_exptl_crystal_density_diffrn 1.993
_exptl_crystal_F_000 1984
_exptl_crystal_size_max 0.04
_exptl_crystal_size_mid 0.04
_exptl_crystal_size_min 0.02
_refine_diff_density_max 1.062
_refine_diff_density_min -0.780
_refine_diff_density_rms 0.195
_refine_ls_extinction_method none
_refine_ls_goodness_of_fit_all 1.020
_refine_ls_goodness_of_fit_obs 1.082
_refine_ls_matrix_type full
_refine_ls_number_parameters 206
_refine_ls_number_reflns 3776
_refine_ls_number_restraints 0
_refine_ls_restrained_S_all 1.021
_refine_ls_restrained_S_obs 1.082
_refine_ls_R_factor_all 0.0911
_refine_ls_R_factor_obs 0.0442
_refine_ls_shift/esd_max -0.013
_refine_ls_shift/esd_mean 0.001
_refine_ls_structure_factor_coef Fsqd
_refine_ls_weighting_details 'w=1/[\s^2^(Fo^2^)+(0.0360P)^2^+0.0000P] where P=(Fo^2^+2Fc^2^)/3'
_refine_ls_weighting_scheme calc
_refine_ls_wR_factor_all 0.0877
_refine_ls_wR_factor_obs 0.0739
_reflns_number_observed 2457
_reflns_number_total 3777
_reflns_observed_criterion >2sigma(I)
_cod_data_source_file ja9716463_2.cif
_cod_data_source_block juri
_cod_depositor_comments
;
The following automatic conversions were performed:

'_symmetry_cell_setting' tag value 'ORTHOROMBIC' was replaced with
'orthorhombic' value as specified in the replacement file
'/home/robertas/cod-tools/perl-scripts/inputs/replacement_values.lst'.

Automatic conversion script
Id: cif_fix_values 3143 2015-03-26 13:38:13Z robertas 

The following automatic conversions were performed:

'_refine_ls_weighting_scheme' value 'calc
w=1/[\s^2^(Fo^2^)+(0.0360P)^2^+0.0000P] where P=(Fo^2^+2Fc^2^)/3' was
changed to 'calc'. New tag '_refine_ls_weighting_details' was
created. The value of the new tag was set to
'w=1/[\s^2^(Fo^2^)+(0.0360P)^2^+0.0000P] where P=(Fo^2^+2Fc^2^)/3'.

Automatic conversion script
Id: cif_fix_values 3143 2015-03-26 13:38:13Z robertas 
;
_cod_database_code 4116682

loop_
_symmetry_equiv_pos_as_xyz
'x, y, z'
'-x+1/2, -y+1/2, z'
'-x, y+1/2, -z+1/2'
'x+1/2, -y, -z+1/2'
'-x, -y, -z'
'x-1/2, y-1/2, -z'
'x, -y-1/2, z-1/2'
'-x-1/2, y, z-1/2'

loop_
_atom_site_aniso_label
_atom_site_aniso_U_11
_atom_site_aniso_U_22
_atom_site_aniso_U_33
_atom_site_aniso_U_23
_atom_site_aniso_U_13
_atom_site_aniso_U_12
W 0.01725(14) 0.01725(15) 0.01703(13) 0.0007(2) -0.0015(2) 0.0015(2)
Al 0.0156(10) 0.0133(11) 0.0193(11) -0.0016(10) 0.0007(9) 0.0032(10)
Cl 0.0169(10) 0.0402(15) 0.0333(10) -0.0055(9) 0.0013(8) 0.0092(9)
C1 0.016(4) 0.027(4) 0.034(5) 0.008(4) 0.009(4) 0.007(4)
C2 0.029(5) 0.023(5) 0.026(4) 0.000(4) -0.004(4) -0.002(4)
C3 0.026(5) 0.015(5) 0.030(4) 0.004(4) -0.010(4) 0.004(4)
C4 0.022(5) 0.022(5) 0.034(5) -0.008(4) -0.001(4) -0.001(4)
C5 0.029(4) 0.023(4) 0.020(3) -0.001(4) -0.004(4) 0.003(4)
O1 0.049(4) 0.026(4) 0.048(4) 0.009(3) 0.009(4) 0.004(3)
O2 0.042(4) 0.068(6) 0.033(3) 0.016(4) -0.013(3) -0.004(4)
O3 0.022(3) 0.043(5) 0.035(3) 0.002(3) 0.007(3) 0.010(3)
O4 0.044(4) 0.020(3) 0.058(5) -0.011(3) -0.001(4) -0.007(3)
O5 0.034(4) 0.048(5) 0.041(3) 0.003(4) 0.016(3) 0.004(4)
N1 0.029(4) 0.017(4) 0.023(3) 0.003(3) -0.005(3) 0.000(3)
N2 0.018(4) 0.012(3) 0.019(3) 0.004(3) -0.001(3) -0.004(3)
C6 0.018(4) 0.024(5) 0.043(5) 0.011(4) -0.007(4) -0.001(4)
C7 0.045(6) 0.016(4) 0.042(6) 0.001(4) -0.011(5) 0.012(4)
C8 0.028(5) 0.025(5) 0.022(4) 0.003(4) -0.010(4) 0.001(4)
C9 0.039(5) 0.032(6) 0.018(4) 0.008(4) -0.006(4) -0.004(5)
C10 0.023(4) 0.027(5) 0.015(4) -0.001(4) -0.003(4) 0.003(4)
C11 0.024(5) 0.020(5) 0.023(4) -0.004(4) -0.001(4) 0.007(3)
C12 0.024(4) 0.022(5) 0.024(4) -0.003(4) 0.001(4) -0.009(4)

loop_
_atom_site_label
_atom_site_type_symbol
_atom_site_fract_x
_atom_site_fract_y
_atom_site_fract_z
_atom_site_U_iso_or_equiv
_atom_site_thermal_displace_type
_atom_site_occupancy
_atom_site_calc_flag
_atom_site_refinement_flags
W W 0.338633(14) 0.03142(4) 0.17457(2) 0.01718(9) Uani 1 d .
Al Al 0.40175(9) -0.0173(3) 0.30838(13) 0.0160(5) Uani 1 d .
Cl Cl 0.49179(8) -0.0619(3) 0.30307(13) 0.0301(5) Uani 1 d .
C1 C 0.3517(3) 0.2530(11) 0.1840(5) 0.025(2) Uani 1 d .
C2 C 0.2887(4) 0.0538(10) 0.0740(5) 0.026(2) Uani 1 d .
C3 C 0.2740(4) 0.0459(10) 0.2567(5) 0.024(2) Uani 1 d .
C4 C 0.3246(3) -0.1889(10) 0.1634(5) 0.026(2) Uani 1 d .
C5 C 0.4133(4) 0.0203(10) 0.1150(5) 0.024(2) Uani 1 d .
O1 O 0.3602(3) 0.3778(7) 0.1874(4) 0.041(2) Uani 1 d .
O2 O 0.2596(3) 0.0583(8) 0.0178(4) 0.048(2) Uani 1 d .
O3 O 0.2387(3) 0.0543(7) 0.3053(4) 0.033(2) Uani 1 d .
O4 O 0.3149(3) -0.3118(7) 0.1556(4) 0.041(2) Uani 1 d .
O5 O 0.4565(3) 0.0164(8) 0.0838(4) 0.041(2) Uani 1 d .
N1 N 0.3818(3) -0.1946(7) 0.3856(4) 0.023(2) Uani 1 d .
N2 N 0.4054(3) 0.1412(7) 0.4010(4) 0.0163(14) Uani 1 d .
C6 C 0.3211(3) -0.2072(10) 0.3982(6) 0.028(2) Uani 1 d .
H6A H 0.3028(3) -0.2103(10) 0.3444(6) 0.031(11) Uiso 1 calc R
H6B H 0.3080(3) -0.1233(10) 0.4295(6) 0.031(11) Uiso 1 calc R
H6C H 0.3130(3) -0.2961(10) 0.4288(6) 0.031(11) Uiso 1 calc R
C7 C 0.4005(4) -0.3329(9) 0.3423(6) 0.034(2) Uani 1 d .
H7A H 0.4399(4) -0.3284(9) 0.3326(6) 0.031(11) Uiso 1 calc R
H7B H 0.3814(4) -0.3422(9) 0.2894(6) 0.031(11) Uiso 1 calc R
H7C H 0.3920(4) -0.4167(9) 0.3771(6) 0.031(11) Uiso 1 calc R
C8 C 0.4110(4) -0.1900(9) 0.4682(5) 0.025(2) Uani 1 d .
H8A H 0.4507(4) -0.2012(9) 0.4587(5) 0.016(9) Uiso 1 calc R
H8B H 0.3987(4) -0.2733(9) 0.5019(5) 0.016(9) Uiso 1 calc R
C9 C 0.4011(4) -0.0479(9) 0.5180(5) 0.030(2) Uani 1 d .
H9A H 0.3613(4) -0.0297(9) 0.5208(5) 0.016(9) Uiso 1 calc R
H9B H 0.4143(4) -0.0624(9) 0.5752(5) 0.016(9) Uiso 1 calc R
C10 C 0.4292(4) 0.0880(10) 0.4818(5) 0.022(2) Uani 1 d .
H10A H 0.4269(4) 0.1672(10) 0.5228(5) 0.016(9) Uiso 1 calc R
H10B H 0.4684(4) 0.0660(10) 0.4732(5) 0.016(9) Uiso 1 calc R
C11 C 0.3493(3) 0.2094(9) 0.4159(5) 0.022(2) Uani 1 d .
H11A H 0.3240(3) 0.1354(9) 0.4364(5) 0.024(9) Uiso 1 calc R
H11B H 0.3353(3) 0.2494(9) 0.3640(5) 0.024(9) Uiso 1 calc R
H11C H 0.3527(3) 0.2871(9) 0.4568(5) 0.024(9) Uiso 1 calc R
C12 C 0.4413(3) 0.2619(10) 0.3697(5) 0.023(2) Uani 1 d .
H12A H 0.4268(3) 0.2984(10) 0.3173(5) 0.024(9) Uiso 1 calc R
H12B H 0.4784(3) 0.2251(10) 0.3611(5) 0.024(9) Uiso 1 calc R
H12C H 0.4421(3) 0.3405(10) 0.4103(5) 0.024(9) Uiso 1 calc R

loop_
_atom_type_symbol
_atom_type_description
_atom_type_scat_dispersion_real
_atom_type_scat_dispersion_imag
_atom_type_scat_source
C C 0.0033 0.0016 'International Tables Vol C Tables 4.2.6.8 and 6.1.1.4'
H H 0.0000 0.0000 'International Tables Vol C Tables 4.2.6.8 and 6.1.1.4'
N N 0.0061 0.0033 'International Tables Vol C Tables 4.2.6.8 and 6.1.1.4'
O O 0.0106 0.0060 'International Tables Vol C Tables 4.2.6.8 and 6.1.1.4'
Al Al 0.0645 0.0514 'International Tables Vol C Tables 4.2.6.8 and 6.1.1.4'
Cl Cl 0.1484 0.1585 'International Tables Vol C Tables 4.2.6.8 and 6.1.1.4'
W W -0.8490 6.8722 'International Tables Vol C Tables 4.2.6.8 and 6.1.1.4'

loop_
_geom_angle_atom_site_label_1
_geom_angle_atom_site_label_2
_geom_angle_atom_site_label_3
_geom_angle
C2 W C5 99.3(3)
C2 W C4 86.0(4)
C5 W C4 93.3(4)
C2 W C3 92.7(3)
C5 W C3 167.8(3)
C4 W C3 89.6(3)
C2 W C1 93.0(3)
C5 W C1 87.0(3)
C4 W C1 179.0(3)
C3 W C1 90.4(3)
C2 W Al 175.9(3)
C5 W Al 82.0(2)
C4 W Al 90.1(2)
C3 W Al 86.2(2)
C1 W Al 90.9(2)
N2 Al N1 97.3(3)
N2 Al Cl 96.5(2)
N1 Al Cl 96.2(2)
N2 Al W 118.8(2)
N1 Al W 118.1(2)
Cl Al W 124.20(10)
O1 C1 W 177.9(7)
O2 C2 W 176.1(8)
O3 C3 W 177.6(7)
O4 C4 W 177.4(8)
O5 C5 W 177.5(7)
C6 N1 C8 110.3(7)
C6 N1 C7 107.0(7)
C8 N1 C7 106.7(7)
C6 N1 Al 111.6(5)
C8 N1 Al 113.0(5)
C7 N1 Al 107.8(5)
C12 N2 C10 107.8(6)
C12 N2 C11 105.8(6)
C10 N2 C11 110.0(6)
C12 N2 Al 107.4(5)
C10 N2 Al 114.1(5)
C11 N2 Al 111.2(5)
N1 C8 C9 114.0(7)
C10 C9 C8 114.6(7)
N2 C10 C9 114.7(7)

loop_
_geom_bond_atom_site_label_1
_geom_bond_atom_site_label_2
_geom_bond_distance
W C2 2.007(8)
W C5 2.029(9)
W C4 2.028(9)
W C3 2.030(9)
W C1 2.033(10)
W Al 2.645(2)
Al N2 2.055(7)
Al N1 2.074(7)
Al Cl 2.199(3)
C1 O1 1.149(11)
C2 O2 1.134(10)
C3 O3 1.147(10)
C4 O4 1.143(9)
C5 O5 1.148(10)
N1 C6 1.475(11)
N1 C8 1.487(10)
N1 C7 1.495(10)
N2 C12 1.477(10)
N2 C10 1.484(9)
N2 C11 1.499(10)
C8 C9 1.527(11)
C9 C10 1.515(11)

loop_
_geom_torsion_atom_site_label_1
_geom_torsion_atom_site_label_2
_geom_torsion_atom_site_label_3
_geom_torsion_atom_site_label_4
_geom_torsion
C2 W Al N2 -133.8(36)
C5 W Al N2 117.3(4)
C4 W Al N2 -149.4(3)
C3 W Al N2 -59.8(3)
C1 W Al N2 30.5(3)
C2 W Al N1 -16.5(36)
C5 W Al N1 -125.5(4)
C4 W Al N1 -32.2(3)
C3 W Al N1 57.4(3)
C1 W Al N1 147.7(3)
C2 W Al Cl 104.2(36)
C5 W Al Cl -4.8(3)
C4 W Al Cl 88.5(3)
C3 W Al Cl 178.1(3)
C1 W Al Cl -91.6(3)
C2 W C1 O1 -78.3(214)
C5 W C1 O1 20.9(214)
C4 W C1 O1 -82.6(300)
C3 W C1 O1 -171.0(214)
Al W C1 O1 102.8(214)
C5 W C2 O2 104.5(115)
C4 W C2 O2 11.8(115)
C3 W C2 O2 -77.6(115)
C1 W C2 O2 -168.1(115)
Al W C2 O2 -3.9(148)
C2 W C3 O3 -171.3(199)
C5 W C3 O3 -0.9(210)
C4 W C3 O3 102.7(199)
C1 W C3 O3 -78.3(199)
Al W C3 O3 12.6(198)
C2 W C4 O4 -23.4(169)
C5 W C4 O4 -122.6(169)
C3 W C4 O4 69.3(169)
C1 W C4 O4 -19.1(323)
Al W C4 O4 155.5(169)
C2 W C5 O5 149.4(198)
C4 W C5 O5 -124.1(198)
C3 W C5 O5 -20.8(210)
C1 W C5 O5 56.9(198)
Al W C5 O5 -34.4(198)
N2 Al N1 C6 87.0(6)
Cl Al N1 C6 -175.5(5)
W Al N1 C6 -41.2(6)
N2 Al N1 C8 -38.0(6)
Cl Al N1 C8 59.4(6)
W Al N1 C8 -166.2(5)
N2 Al N1 C7 -155.7(5)
Cl Al N1 C7 -58.3(6)
W Al N1 C7 76.0(6)
N1 Al N2 C12 156.3(5)
Cl Al N2 C12 59.2(5)
W Al N2 C12 -75.9(5)
N1 Al N2 C10 36.9(6)
Cl Al N2 C10 -60.2(5)
W Al N2 C10 164.7(5)
N1 Al N2 C11 -88.3(5)
Cl Al N2 C11 174.6(5)
W Al N2 C11 39.5(5)
C6 N1 C8 C9 -69.5(9)
C7 N1 C8 C9 174.5(7)
Al N1 C8 C9 56.2(9)
N1 C8 C9 C10 -70.9(10)
C12 N2 C10 C9 -173.5(7)
C11 N2 C10 C9 71.6(8)
Al N2 C10 C9 -54.3(8)
C8 C9 C10 N2 69.5(10)
